data_4514271
loop_
_publ_author_name
'Chen, Qiang'
'Feng, Rui'
'Xu, Jian'
'Jia, Yan-Yuan'
'Wang, Ting-Ting'
'Chang, Ze'
'Bu, Xian-He'

_publ_section_title
;
 Kinetic and Thermodynamic Control of Structure Transformations in a
 Family of Cobalt(II)-Organic Frameworks.
;
_journal_issue 40
_journal_name_full 'ACS applied materials &amp; interfaces'
_journal_page_first 35141
_journal_page_last 35149
_journal_paper_doi 10.1021/acsami.7b12925
_journal_volume 9
_journal_year 2017
_chemical_formula_sum 'C66 H48 Co3 N12 O15.25 S2'
_chemical_formula_weight 1494.07
_chemical_name_systematic
; 
 ? 
;
_space_group_IT_number 15
_symmetry_cell_setting monoclinic
_symmetry_space_group_name_Hall '-C 2yc'
_symmetry_space_group_name_H-M 'C 1 2/c 1'
_atom_sites_solution_hydrogens geom
_atom_sites_solution_primary direct
_atom_sites_solution_secondary difmap
_audit_creation_method SHELXL-97
_cell_angle_alpha 90.00
_cell_angle_beta 149.190(8)
_cell_angle_gamma 90.00
_cell_formula_units_Z 4
_cell_length_a 22.904(4)
_cell_length_b 27.653(5)
_cell_length_c 24.028(4)
_cell_measurement_reflns_used 5758
_cell_measurement_temperature 113(2)
_cell_measurement_theta_max 27.2
_cell_measurement_theta_min 3.0
_cell_volume 7795(3)
_computing_structure_refinement 'SHELXL-97 (Sheldrick, 1997)'
_computing_structure_solution 'SHELXS-97 (Sheldrick, 1990)'
_diffrn_ambient_temperature 113(2)
_diffrn_measured_fraction_theta_full 0.994
_diffrn_measured_fraction_theta_max 0.994
_diffrn_measurement_device_type 'Rigaku Pilatus 200K'
_diffrn_radiation_monochromator graphite
_diffrn_radiation_source 'fine-focus sealed tube'
_diffrn_radiation_type MoK\a
_diffrn_radiation_wavelength 0.71073
_diffrn_reflns_av_R_equivalents 0.0581
_diffrn_reflns_av_sigmaI/netI 0.0494
_diffrn_reflns_limit_h_max 29
_diffrn_reflns_limit_h_min -29
_diffrn_reflns_limit_k_max 35
_diffrn_reflns_limit_k_min -35
_diffrn_reflns_limit_l_max 31
_diffrn_reflns_limit_l_min -31
_diffrn_reflns_number 49651
_diffrn_reflns_theta_full 27.56
_diffrn_reflns_theta_max 27.56
_diffrn_reflns_theta_min 3.00
_exptl_absorpt_coefficient_mu 0.750
_exptl_absorpt_correction_T_max 0.8768
_exptl_absorpt_correction_T_min 0.8645
_exptl_crystal_colour red
_exptl_crystal_density_diffrn 1.273
_exptl_crystal_density_method 'not measured'
_exptl_crystal_description block
_exptl_crystal_F_000 3052
_exptl_crystal_size_max 0.20
_exptl_crystal_size_mid 0.19
_exptl_crystal_size_min 0.18
_platon_squeeze_details
;
;
_refine_diff_density_max 1.697
_refine_diff_density_min -0.785
_refine_diff_density_rms 0.095
_refine_ls_extinction_method none
_refine_ls_goodness_of_fit_ref 1.074
_refine_ls_hydrogen_treatment mixed
_refine_ls_matrix_type full
_refine_ls_number_parameters 498
_refine_ls_number_reflns 8964
_refine_ls_number_restraints 99
_refine_ls_restrained_S_all 1.105
_refine_ls_R_factor_all 0.1305
_refine_ls_R_factor_gt 0.0907
_refine_ls_shift/su_max 0.000
_refine_ls_shift/su_mean 0.000
_refine_ls_structure_factor_coef Fsqd
_refine_ls_weighting_details 'calc w=1/[\s^2^(Fo^2^)+(0.1518P)^2^+19.8746P] where P=(Fo^2^+2Fc^2^)/3'
_refine_ls_weighting_scheme calc
_refine_ls_wR_factor_gt 0.2666
_refine_ls_wR_factor_ref 0.2883
_reflns_number_gt 5479
_reflns_number_total 8964
_reflns_threshold_expression >2sigma(I)
_cod_data_source_file am7b12925_si_003.cif
_cod_data_source_block RAM
_cod_original_cell_volume 7795(2)
_cod_original_sg_symbol_H-M C2/c
_cod_database_code 4514271

loop_
_symmetry_equiv_pos_as_xyz
'x, y, z'
'-x, y, -z+1/2'
'x+1/2, y+1/2, z'
'-x+1/2, y+1/2, -z+1/2'
'-x, -y, -z'
'x, -y, z-1/2'
'-x+1/2, -y+1/2, -z'
'x+1/2, -y+1/2, z-1/2'

loop_
_atom_site_label
_atom_site_type_symbol
_atom_site_fract_x
_atom_site_fract_y
_atom_site_fract_z
_atom_site_U_iso_or_equiv
_atom_site_adp_type
_atom_site_occupancy
_atom_site_symmetry_multiplicity
_atom_site_calc_flag
_atom_site_refinement_flags
_atom_site_disorder_assembly
_atom_site_disorder_group
Co1 Co 0.19568(9) 0.41809(3) 0.33591(9) 0.0675(3) Uani 1 1 d . . .
Co2 Co 0.5000 0.44949(4) 0.7500 0.0494(3) Uani 1 2 d S . .
C1 C 0.5329(6) -0.0314(2) 0.1153(6) 0.0645(16) Uani 1 1 d . . .
H1 H 0.5315 -0.0583 0.0896 0.077 Uiso 1 1 calc R . .
C2 C 0.4860(5) 0.0119(2) 0.0665(5) 0.0597(15) Uani 1 1 d . . .
H2 H 0.4454 0.0211 0.0008 0.072 Uiso 1 1 calc R . .
C3 C 0.5661(5) 0.01220(17) 0.2145(4) 0.0440(11) Uani 1 1 d . . .
H3 H 0.5908 0.0228 0.2704 0.053 Uiso 1 1 calc R . .
C4 C 0.4807(4) 0.08974(17) 0.1160(4) 0.0412(11) Uani 1 1 d . . .
C5 C 0.5033(7) 0.1224(2) 0.0911(6) 0.0698(18) Uani 1 1 d . . .
H5 H 0.5349 0.1116 0.0828 0.084 Uiso 1 1 calc R . .
C6 C 0.4781(6) 0.1709(2) 0.0790(6) 0.0644(17) Uani 1 1 d . . .
H6 H 0.4927 0.1934 0.0620 0.077 Uiso 1 1 calc R . .
C7 C 0.4322(4) 0.18757(17) 0.0909(4) 0.0391(10) Uani 1 1 d . . .
C8 C 0.4145(4) 0.15497(17) 0.1183(4) 0.0411(11) Uani 1 1 d . . .
H8 H 0.3868 0.1660 0.1305 0.049 Uiso 1 1 calc R . .
C9 C 0.4362(4) 0.10563(18) 0.1287(4) 0.0429(11) Uani 1 1 d . . .
H9 H 0.4200 0.0833 0.1444 0.051 Uiso 1 1 calc R . .
C10 C 0.4047(4) 0.24002(17) 0.0747(4) 0.0383(10) Uani 1 1 d . . .
C11 C 0.3923(4) 0.26944(17) 0.0177(4) 0.0406(10) Uani 1 1 d . . .
H11 H 0.3984 0.2554 -0.0133 0.049 Uiso 1 1 calc R . .
C12 C 0.3714(4) 0.31843(18) 0.0052(4) 0.0404(11) Uani 1 1 d . . .
C13 C 0.3569(4) 0.33881(18) 0.0458(4) 0.0417(11) Uani 1 1 d . . .
H13 H 0.3408 0.3724 0.0358 0.050 Uiso 1 1 calc R . .
C14 C 0.3658(4) 0.31035(17) 0.1012(4) 0.0375(10) Uani 1 1 d . . .
C15 C 0.3896(4) 0.26134(16) 0.1147(3) 0.0336(9) Uani 1 1 d . . .
H15 H 0.3958 0.2418 0.1521 0.040 Uiso 1 1 calc R . .
C16 C 0.3664(4) 0.3489(2) -0.0507(4) 0.0451(12) Uani 1 1 d . . .
C17 C 0.4310(5) 0.3355(2) -0.0433(5) 0.0500(13) Uani 1 1 d . . .
H17 H 0.4795 0.3081 -0.0011 0.060 Uiso 1 1 calc R . .
C18 C 0.4260(6) 0.3617(2) -0.0968(5) 0.0596(15) Uani 1 1 d . . .
H18 H 0.4709 0.3521 -0.0911 0.072 Uiso 1 1 calc R . .
C19 C 0.3561(5) 0.4013(2) -0.1578(5) 0.0502(13) Uani 1 1 d . . .
C20 C 0.2952(5) 0.4172(2) -0.1618(5) 0.0610(16) Uani 1 1 d . . .
H20 H 0.2510 0.4459 -0.1999 0.073 Uiso 1 1 calc R . .
C21 C 0.2996(5) 0.3902(2) -0.1090(5) 0.0558(14) Uani 1 1 d . . .
H21 H 0.2564 0.4003 -0.1130 0.067 Uiso 1 1 calc R . .
C22 C 0.4348(5) 0.4293(2) -0.1824(5) 0.0546(14) Uani 1 1 d . . .
H22 H 0.5100 0.4181 -0.1141 0.065 Uiso 1 1 calc R . .
C23 C 0.2904(6) 0.4606(2) -0.3401(5) 0.0605(15) Uani 1 1 d . . .
H23 H 0.2423 0.4754 -0.4063 0.073 Uiso 1 1 calc R . .
C24 C 0.2584(6) 0.4478(2) -0.3136(5) 0.0644(17) Uani 1 1 d . . .
H24 H 0.1856 0.4523 -0.3567 0.077 Uiso 1 1 calc R . .
C25 C 0.3552(4) 0.33326(16) 0.1487(4) 0.0365(10) Uani 1 1 d . . .
C26 C 0.3580(5) 0.38335(19) 0.1568(5) 0.0543(14) Uani 1 1 d . . .
H26 H 0.3629 0.4031 0.1285 0.065 Uiso 1 1 calc R . .
C27 C 0.3538(6) 0.4051(2) 0.2054(5) 0.0572(14) Uani 1 1 d . . .
H27 H 0.3567 0.4393 0.2111 0.069 Uiso 1 1 calc R . .
C28 C 0.3453(4) 0.37598(19) 0.2459(4) 0.0451(11) Uani 1 1 d . . .
C29 C 0.3401(4) 0.32698(19) 0.2368(4) 0.0421(11) Uani 1 1 d . . .
H29 H 0.3331 0.3075 0.2635 0.051 Uiso 1 1 calc R . .
C30 C 0.3449(4) 0.30534(18) 0.1887(4) 0.0388(10) Uani 1 1 d . . .
H30 H 0.3411 0.2711 0.1828 0.047 Uiso 1 1 calc R . .
C31 C 0.4031(5) 0.4390(2) 0.3628(5) 0.0553(14) Uani 1 1 d . A .
H31 H 0.4570 0.4565 0.3854 0.066 Uiso 1 1 calc R . .
C32 C 0.3709(6) 0.4483(2) 0.3893(5) 0.0601(15) Uani 1 1 d . . .
H32 H 0.3991 0.4741 0.4346 0.072 Uiso 1 1 calc R A .
C33 C 0.2768(5) 0.3858(2) 0.2860(5) 0.0526(13) Uani 1 1 d . . .
H33 H 0.2262 0.3590 0.2443 0.063 Uiso 1 1 calc R A .
N1 N 0.2917(4) 0.41514(16) 0.3415(4) 0.0554(12) Uani 1 1 d . A .
N2 N 0.3421(4) 0.39895(16) 0.2965(4) 0.0469(10) Uani 1 1 d . A .
N3 N 0.4019(4) 0.44887(18) -0.2570(4) 0.0543(11) Uani 1 1 d . . .
N4 N 0.3519(4) 0.42714(17) -0.2128(4) 0.0499(11) Uani 1 1 d . . .
N5 N 0.5837(4) -0.03117(16) 0.2093(4) 0.0515(11) Uani 1 1 d . . .
N6 N 0.5084(4) 0.04020(15) 0.1307(3) 0.0438(9) Uani 1 1 d . . .
O9 O 0.0869(6) 0.35997(18) 0.2214(7) 0.117(2) Uani 1 1 d . A .
O10 O 0.2881(13) 0.3637(3) 0.4552(12) 0.233(6) Uani 1 1 d . A .
O12 O 0.5000 0.5204(3) 0.7500 0.219(8) Uani 1 2 d S A .
S1 S 0.3074(4) 0.49720(14) 0.5121(3) 0.0727(11) Uani 0.686(8) 1 d PDU A 1
O1 O 0.2991(9) 0.4731(4) 0.4520(9) 0.097(5) Uani 0.686(8) 1 d PDU A 1
O2 O 0.3651(10) 0.4625(5) 0.5962(10) 0.183(7) Uani 0.686(8) 1 d PDU A 1
O3 O 0.3802(9) 0.5378(4) 0.5666(9) 0.172(6) Uani 0.686(8) 1 d PDU A 1
O4 O 0.1991(7) 0.5068(3) 0.4461(6) 0.109(3) Uani 0.686(8) 1 d PDU A 1
O11 O 0.1006(8) 0.4226(2) 0.3368(8) 0.092(3) Uani 0.686(8) 1 d P A 1
S2 S 0.2684(5) 0.4703(3) 0.4835(5) 0.057(2) Uani 0.314(8) 1 d PDU A 2
O5 O 0.3065(15) 0.4655(7) 0.4584(15) 0.061(7) Uani 0.314(8) 1 d PDU A 2
O6 O 0.3424(9) 0.4423(4) 0.5775(8) 0.037(3) Uani 0.314(8) 1 d PDU A 2
O7 O 0.279(2) 0.5197(5) 0.5073(16) 0.127(10) Uani 0.314(8) 1 d PDU A 2
O8 O 0.1573(14) 0.4553(8) 0.3974(13) 0.147(10) Uani 0.314(8) 1 d PDU A 2
O13 O 0.5000 0.3687(4) 0.7500 0.070(4) Uani 0.573(16) 2 d SP A 1
O14 O 0.436(2) 0.3819(8) 0.675(2) 0.070(4) Uani 0.214(8) 1 d P A 2

loop_
_atom_site_aniso_label
_atom_site_aniso_U_11
_atom_site_aniso_U_22
_atom_site_aniso_U_33
_atom_site_aniso_U_23
_atom_site_aniso_U_13
_atom_site_aniso_U_12
Co1 0.1037(7) 0.0417(5) 0.1171(8) 0.0137(4) 0.1040(7) 0.0171(4)
Co2 0.0736(7) 0.0540(6) 0.0641(7) 0.000 0.0657(7) 0.000
C1 0.091(5) 0.047(3) 0.086(4) -0.008(3) 0.081(4) 0.000(3)
C2 0.071(4) 0.062(4) 0.064(4) -0.006(3) 0.060(3) 0.000(3)
C3 0.060(3) 0.041(3) 0.065(3) 0.004(2) 0.059(3) 0.004(2)
C4 0.049(3) 0.036(2) 0.047(3) -0.003(2) 0.042(3) -0.005(2)
C5 0.128(6) 0.051(3) 0.110(5) 0.011(3) 0.115(5) 0.012(4)
C6 0.115(5) 0.045(3) 0.105(5) 0.002(3) 0.106(5) -0.003(3)
C7 0.046(3) 0.040(3) 0.042(2) -0.003(2) 0.039(2) -0.005(2)
C8 0.046(3) 0.043(3) 0.052(3) 0.003(2) 0.044(3) 0.003(2)
C9 0.045(3) 0.041(3) 0.052(3) 0.007(2) 0.043(3) 0.001(2)
C10 0.041(2) 0.040(2) 0.041(2) 0.0006(19) 0.036(2) -0.0049(19)
C11 0.045(3) 0.043(3) 0.044(3) -0.002(2) 0.040(2) -0.004(2)
C12 0.043(3) 0.046(3) 0.044(3) 0.005(2) 0.039(2) -0.002(2)
C13 0.043(3) 0.046(3) 0.046(3) 0.007(2) 0.040(2) 0.003(2)
C14 0.040(2) 0.040(3) 0.040(2) -0.0003(19) 0.035(2) -0.0046(19)
C15 0.037(2) 0.036(2) 0.035(2) -0.0013(18) 0.032(2) -0.0063(18)
C16 0.045(3) 0.056(3) 0.042(3) 0.005(2) 0.039(2) -0.002(2)
C17 0.068(3) 0.048(3) 0.066(3) 0.014(3) 0.063(3) 0.013(3)
C18 0.083(4) 0.065(4) 0.083(4) 0.016(3) 0.079(4) 0.014(3)
C19 0.062(3) 0.058(3) 0.060(3) 0.012(3) 0.056(3) 0.006(3)
C20 0.065(3) 0.076(4) 0.075(4) 0.034(3) 0.065(3) 0.023(3)
C21 0.060(3) 0.069(4) 0.068(3) 0.022(3) 0.060(3) 0.015(3)
C22 0.069(4) 0.068(4) 0.059(3) 0.003(3) 0.060(3) -0.004(3)
C23 0.078(4) 0.067(4) 0.069(4) 0.013(3) 0.068(4) 0.005(3)
C24 0.071(4) 0.077(4) 0.076(4) 0.026(3) 0.068(4) 0.014(3)
C25 0.039(2) 0.037(2) 0.039(2) 0.0065(19) 0.034(2) 0.0036(19)
C26 0.081(4) 0.040(3) 0.070(4) 0.008(3) 0.069(4) 0.003(3)
C27 0.090(4) 0.038(3) 0.076(4) 0.008(3) 0.077(4) 0.008(3)
C28 0.049(3) 0.048(3) 0.051(3) 0.001(2) 0.045(3) 0.003(2)
C29 0.044(3) 0.049(3) 0.047(3) 0.002(2) 0.041(3) -0.002(2)
C30 0.038(2) 0.040(3) 0.045(3) 0.001(2) 0.037(2) 0.0002(19)
C31 0.075(4) 0.047(3) 0.070(4) -0.010(3) 0.066(4) -0.012(3)
C32 0.088(4) 0.047(3) 0.073(4) -0.007(3) 0.073(4) -0.005(3)
C33 0.064(3) 0.042(3) 0.075(4) -0.002(3) 0.063(3) 0.004(2)
N1 0.071(3) 0.045(3) 0.080(3) -0.002(2) 0.069(3) 0.003(2)
N2 0.058(3) 0.043(2) 0.058(3) 0.003(2) 0.053(2) 0.004(2)
N3 0.072(3) 0.063(3) 0.064(3) 0.003(2) 0.064(3) -0.002(2)
N4 0.062(3) 0.056(3) 0.060(3) 0.011(2) 0.057(3) 0.005(2)
N5 0.065(3) 0.044(2) 0.076(3) 0.002(2) 0.065(3) 0.002(2)
N6 0.055(2) 0.039(2) 0.054(2) -0.0013(18) 0.049(2) -0.0001(18)
O9 0.154(6) 0.053(3) 0.221(7) -0.029(4) 0.173(6) -0.020(3)
O10 0.480(18) 0.130(7) 0.424(16) 0.156(9) 0.439(17) 0.165(9)
O12 0.40(2) 0.059(5) 0.53(3) 0.000 0.45(2) 0.000
S1 0.124(3) 0.0591(19) 0.0823(19) 0.0100(16) 0.096(2) 0.0102(19)
O1 0.105(7) 0.106(8) 0.099(7) -0.003(5) 0.090(6) 0.024(5)
O2 0.181(10) 0.264(12) 0.175(9) 0.044(7) 0.164(9) 0.024(7)
O3 0.203(9) 0.168(9) 0.189(8) -0.048(6) 0.175(7) 0.001(6)
O4 0.109(6) 0.135(7) 0.086(5) 0.013(4) 0.084(5) 0.057(5)
O11 0.169(8) 0.062(4) 0.184(8) 0.021(5) 0.173(8) 0.026(5)
S2 0.063(3) 0.075(5) 0.065(3) 0.013(3) 0.060(3) 0.015(3)
O5 0.059(8) 0.049(8) 0.071(10) 0.004(6) 0.055(8) 0.023(6)
O6 0.038(5) 0.058(6) 0.024(4) 0.005(4) 0.028(4) 0.018(4)
O7 0.127(12) 0.123(13) 0.134(12) -0.028(8) 0.112(10) 0.019(8)
O8 0.140(12) 0.167(14) 0.148(13) 0.034(8) 0.126(11) -0.006(8)
O13 0.075(10) 0.032(5) 0.123(14) 0.000 0.088(11) 0.000
O14 0.075(10) 0.032(5) 0.123(14) 0.000 0.088(11) 0.000

loop_
_atom_type_symbol
_atom_type_description
_atom_type_scat_dispersion_real
_atom_type_scat_dispersion_imag
_atom_type_scat_source
C C 0.0033 0.0016 'International Tables Vol C Tables 4.2.6.8 and 6.1.1.4'
H H 0.0000 0.0000 'International Tables Vol C Tables 4.2.6.8 and 6.1.1.4'
Co Co 0.3494 0.9721 'International Tables Vol C Tables 4.2.6.8 and 6.1.1.4'
N N 0.0061 0.0033 'International Tables Vol C Tables 4.2.6.8 and 6.1.1.4'
O O 0.0106 0.0060 'International Tables Vol C Tables 4.2.6.8 and 6.1.1.4'
S S 0.1246 0.1234 'International Tables Vol C Tables 4.2.6.8 and 6.1.1.4'

loop_
_geom_angle_atom_site_label_1
_geom_angle_atom_site_label_2
_geom_angle_atom_site_label_3
_geom_angle
_geom_angle_site_symmetry_1
_geom_angle_site_symmetry_3
O5 Co1 O1 5.9(8) . .
O5 Co1 N1 89.7(4) . .
O1 Co1 N1 91.1(3) . .
O5 Co1 N5 97.0(5) . 3_455
O1 Co1 N5 91.2(4) . 3_455
N1 Co1 N5 91.56(18) . 3_455
O5 Co1 O10 86.8(7) . .
O1 Co1 O10 92.3(5) . .
N1 Co1 O10 96.4(3) . .
N5 Co1 O10 171.2(4) 3_455 .
O5 Co1 O9 171.6(5) . .
O1 Co1 O9 175.4(3) . .
N1 Co1 O9 93.0(2) . .
N5 Co1 O9 90.8(2) 3_455 .
O10 Co1 O9 85.0(5) . .
O5 Co1 O11 88.0(5) . .
O1 Co1 O11 86.7(4) . .
N1 Co1 O11 177.6(3) . .
N5 Co1 O11 89.4(2) 3_455 .
O10 Co1 O11 82.9(3) . .
O9 Co1 O11 89.2(3) . .
O5 Co1 S2 31.1(4) . .
O1 Co1 S2 31.0(3) . .
N1 Co1 S2 120.6(2) . .
N5 Co1 S2 98.85(18) 3_455 .
O10 Co1 S2 80.3(3) . .
O9 Co1 S2 144.5(2) . .
O11 Co1 S2 57.1(3) . .
O2 Co2 O2 158.6(8) 2_656 .
O2 Co2 O12 79.3(4) 2_656 .
O2 Co2 O12 79.3(4) . .
O2 Co2 O14 127.1(9) 2_656 .
O2 Co2 O14 74.3(9) . .
O12 Co2 O14 153.6(8) . .
O2 Co2 O14 74.3(9) 2_656 2_656
O2 Co2 O14 127.1(9) . 2_656
O12 Co2 O14 153.6(8) . 2_656
O14 Co2 O14 52.9(16) . 2_656
O2 Co2 N3 89.9(4) 2_656 1_556
O2 Co2 N3 90.3(4) . 1_556
O12 Co2 N3 90.47(14) . 1_556
O14 Co2 N3 90.9(6) . 1_556
O14 Co2 N3 88.2(6) 2_656 1_556
O2 Co2 N3 90.3(4) 2_656 2_655
O2 Co2 N3 89.9(4) . 2_655
O12 Co2 N3 90.47(14) . 2_655
O14 Co2 N3 88.2(6) . 2_655
O14 Co2 N3 90.9(6) 2_656 2_655
N3 Co2 N3 179.1(3) 1_556 2_655
O2 Co2 O6 16.5(5) 2_656 2_656
O2 Co2 O6 173.4(5) . 2_656
O12 Co2 O6 95.3(3) . 2_656
O14 Co2 O6 110.9(8) . 2_656
O14 Co2 O6 58.4(8) 2_656 2_656
N3 Co2 O6 93.6(3) 1_556 2_656
N3 Co2 O6 86.3(3) 2_655 2_656
O2 Co2 O6 173.4(5) 2_656 .
O2 Co2 O6 16.5(5) . .
O12 Co2 O6 95.3(3) . .
O14 Co2 O6 58.4(8) . .
O14 Co2 O6 110.9(9) 2_656 .
N3 Co2 O6 86.3(3) 1_556 .
N3 Co2 O6 93.6(3) 2_655 .
O6 Co2 O6 169.3(6) 2_656 .
O2 Co2 O13 100.7(4) 2_656 .
O2 Co2 O13 100.7(4) . .
O12 Co2 O13 180.000(3) . .
O14 Co2 O13 26.4(8) . .
O14 Co2 O13 26.4(8) 2_656 .
N3 Co2 O13 89.53(14) 1_556 .
N3 Co2 O13 89.53(14) 2_655 .
O6 Co2 O13 84.7(3) 2_656 .
O6 Co2 O13 84.7(3) . .
C2 C1 N5 109.9(5) . .
C2 C1 H1 125.1 . .
N5 C1 H1 125.1 . .
C1 C2 N6 106.2(5) . .
C1 C2 H2 126.9 . .
N6 C2 H2 126.9 . .
N5 C3 N6 111.7(5) . .
N5 C3 H3 124.1 . .
N6 C3 H3 124.1 . .
C9 C4 C5 120.5(5) . .
C9 C4 N6 121.0(4) . .
C5 C4 N6 118.4(5) . .
C6 C5 C4 118.1(5) . .
C6 C5 H5 121.0 . .
C4 C5 H5 121.0 . .
C7 C6 C5 122.1(5) . .
C7 C6 H6 118.9 . .
C5 C6 H6 118.9 . .
C8 C7 C6 118.2(5) . .
C8 C7 C10 122.2(4) . .
C6 C7 C10 119.6(4) . .
C7 C8 C9 121.4(4) . .
C7 C8 H8 119.3 . .
C9 C8 H8 119.3 . .
C4 C9 C8 119.7(4) . .
C4 C9 H9 120.2 . .
C8 C9 H9 120.2 . .
C11 C10 C15 117.8(4) . .
C11 C10 C7 120.4(4) . .
C15 C10 C7 121.8(4) . .
C12 C11 C10 121.7(4) . .
C12 C11 H11 119.2 . .
C10 C11 H11 119.2 . .
C11 C12 C13 119.5(4) . .
C11 C12 C16 119.3(4) . .
C13 C12 C16 121.2(5) . .
C12 C13 C14 120.7(5) . .
C12 C13 H13 119.6 . .
C14 C13 H13 119.6 . .
C15 C14 C13 118.5(4) . .
C15 C14 C25 121.5(4) . .
C13 C14 C25 120.0(4) . .
C14 C15 C10 121.9(4) . .
C14 C15 H15 119.1 . .
C10 C15 H15 119.1 . .
C17 C16 C21 118.7(4) . .
C17 C16 C12 118.9(5) . .
C21 C16 C12 122.4(4) . .
C16 C17 C18 120.9(5) . .
C16 C17 H17 119.6 . .
C18 C17 H17 119.6 . .
C19 C18 C17 119.8(5) . .
C19 C18 H18 120.1 . .
C17 C18 H18 120.1 . .
C18 C19 C20 120.5(5) . .
C18 C19 N4 118.5(5) . .
C20 C19 N4 121.0(5) . .
C19 C20 C21 119.0(5) . .
C19 C20 H20 120.5 . .
C21 C20 H20 120.5 . .
C16 C21 C20 120.9(5) . .
C16 C21 H21 119.6 . .
C20 C21 H21 119.6 . .
N3 C22 N4 113.1(5) . .
N3 C22 H22 123.5 . .
N4 C22 H22 123.5 . .
N3 C23 C24 109.6(5) . .
N3 C23 H23 125.2 . .
C24 C23 H23 125.2 . .
N4 C24 C23 106.4(5) . .
N4 C24 H24 126.8 . .
C23 C24 H24 126.8 . .
C26 C25 C30 117.7(4) . .
C26 C25 C14 120.7(4) . .
C30 C25 C14 121.6(4) . .
C27 C26 C25 121.4(5) . .
C27 C26 H26 119.3 . .
C25 C26 H26 119.3 . .
C26 C27 C28 119.2(5) . .
C26 C27 H27 120.4 . .
C28 C27 H27 120.4 . .
C29 C28 C27 120.5(5) . .
C29 C28 N2 121.1(4) . .
C27 C28 N2 118.4(5) . .
C28 C29 C30 120.3(4) . .
C28 C29 H29 119.9 . .
C30 C29 H29 119.9 . .
C29 C30 C25 121.0(5) . .
C29 C30 H30 119.5 . .
C25 C30 H30 119.5 . .
C32 C31 N2 106.1(5) . .
C32 C31 H31 127.0 . .
N2 C31 H31 127.0 . .
C31 C32 N1 110.0(5) . .
C31 C32 H32 125.0 . .
N1 C32 H32 125.0 . .
N1 C33 N2 111.2(5) . .
N1 C33 H33 124.4 . .
N2 C33 H33 124.4 . .
C33 N1 C32 105.4(5) . .
C33 N1 Co1 127.6(4) . .
C32 N1 Co1 126.3(4) . .
C33 N2 C31 107.3(4) . .
C33 N2 C28 125.9(5) . .
C31 N2 C28 126.8(4) . .
C22 N3 C23 104.6(5) . .
C22 N3 Co2 124.6(4) . 1_554
C23 N3 Co2 130.1(4) . 1_554
C22 N4 C24 106.3(4) . .
C22 N4 C19 125.8(5) . .
C24 N4 C19 127.2(5) . .
C3 N5 C1 105.3(5) . .
C3 N5 Co1 124.7(4) . 3_545
C1 N5 Co1 128.8(4) . 3_545
C3 N6 C2 106.8(4) . .
C3 N6 C4 125.4(4) . .
C2 N6 C4 127.8(5) . .
O4 S1 O3 115.4(5) . .
O4 S1 O1 111.6(5) . .
O3 S1 O1 109.2(5) . .
O4 S1 O2 107.8(5) . .
O3 S1 O2 107.0(5) . .
O1 S1 O2 105.2(5) . .
S1 O1 Co1 134.0(6) . .
S1 O2 Co2 145.5(9) . .
O8 S2 O6 111.6(7) . .
O8 S2 O7 110.6(7) . .
O6 S2 O7 109.1(7) . .
O8 S2 O5 110.5(7) . .
O6 S2 O5 107.1(7) . .
O7 S2 O5 107.8(7) . .
O8 S2 Co1 66.7(8) . .
O6 S2 Co1 110.3(5) . .
O7 S2 Co1 138.1(7) . .
O5 S2 Co1 46.2(8) . .
S2 O5 Co1 102.7(10) . .
S2 O6 Co2 139.5(8) . .

loop_
_geom_bond_atom_site_label_1
_geom_bond_atom_site_label_2
_geom_bond_distance
_geom_bond_site_symmetry_2
Co1 O5 1.997(19) .
Co1 O1 2.087(10) .
Co1 N1 2.087(5) .
Co1 N5 2.097(5) 3_455
Co1 O10 2.130(8) .
Co1 O9 2.141(6) .
Co1 O11 2.200(6) .
Co1 S2 2.699(7) .
Co2 O2 1.929(11) 2_656
Co2 O2 1.929(11) .
Co2 O12 1.961(9) .
Co2 O14 2.09(2) .
Co2 O14 2.09(2) 2_656
Co2 N3 2.104(4) 1_556
Co2 N3 2.104(4) 2_655
Co2 O6 2.133(10) 2_656
Co2 O6 2.133(10) .
Co2 O13 2.234(11) .
C1 C2 1.341(9) .
C1 N5 1.391(8) .
C1 H1 0.9500 .
C2 N6 1.377(7) .
C2 H2 0.9500 .
C3 N5 1.306(6) .
C3 N6 1.353(6) .
C3 H3 0.9500 .
C4 C9 1.362(7) .
C4 C5 1.406(7) .
C4 N6 1.421(6) .
C5 C6 1.389(8) .
C5 H5 0.9500 .
C6 C7 1.384(7) .
C6 H6 0.9500 .
C7 C8 1.367(6) .
C7 C10 1.494(7) .
C8 C9 1.400(7) .
C8 H8 0.9500 .
C9 H9 0.9500 .
C10 C11 1.397(6) .
C10 C15 1.401(6) .
C11 C12 1.381(7) .
C11 H11 0.9500 .
C12 C13 1.391(7) .
C12 C16 1.504(6) .
C13 C14 1.403(6) .
C13 H13 0.9500 .
C14 C15 1.391(6) .
C14 C25 1.496(6) .
C15 H15 0.9500 .
C16 C17 1.380(7) .
C16 C21 1.388(8) .
C17 C18 1.392(7) .
C17 H17 0.9500 .
C18 C19 1.373(8) .
C18 H18 0.9500 .
C19 C20 1.386(7) .
C19 N4 1.431(6) .
C20 C21 1.397(7) .
C20 H20 0.9500 .
C21 H21 0.9500 .
C22 N3 1.324(6) .
C22 N4 1.325(7) .
C22 H22 0.9500 .
C23 N3 1.362(8) .
C23 C24 1.367(7) .
C23 H23 0.9500 .
C24 N4 1.367(8) .
C24 H24 0.9500 .
C25 C26 1.393(7) .
C25 C30 1.403(6) .
C26 C27 1.389(7) .
C26 H26 0.9500 .
C27 C28 1.398(7) .
C27 H27 0.9500 .
C28 C29 1.361(7) .
C28 N2 1.429(6) .
C29 C30 1.387(6) .
C29 H29 0.9500 .
C30 H30 0.9500 .
C31 C32 1.350(8) .
C31 N2 1.375(7) .
C31 H31 0.9500 .
C32 N1 1.368(8) .
C32 H32 0.9500 .
C33 N1 1.330(7) .
C33 N2 1.335(7) .
C33 H33 0.9500 .
N3 Co2 2.104(4) 1_554
N5 Co1 2.097(5) 3_545
S1 O4 1.407(7) .
S1 O3 1.415(8) .
S1 O1 1.448(8) .
S1 O2 1.471(9) .
S2 O8 1.374(19) .
S2 O6 1.414(10) .
S2 O7 1.419(12) .
S2 O5 1.430(12) .

loop_
_geom_torsion_atom_site_label_1
_geom_torsion_atom_site_label_2
_geom_torsion_atom_site_label_3
_geom_torsion_atom_site_label_4
_geom_torsion
_geom_torsion_site_symmetry_1
_geom_torsion_site_symmetry_4
N5 C1 C2 N6 0.7(7) . .
C9 C4 C5 C6 -0.5(10) . .
N6 C4 C5 C6 -178.8(6) . .
C4 C5 C6 C7 0.1(11) . .
C5 C6 C7 C8 1.7(10) . .
C5 C6 C7 C10 -178.8(6) . .
C6 C7 C8 C9 -3.3(8) . .
C10 C7 C8 C9 177.2(5) . .
C5 C4 C9 C8 -1.0(8) . .
N6 C4 C9 C8 177.2(5) . .
C7 C8 C9 C4 2.9(8) . .
C8 C7 C10 C11 -161.5(5) . .
C6 C7 C10 C11 19.0(7) . .
C8 C7 C10 C15 18.0(7) . .
C6 C7 C10 C15 -161.5(5) . .
C15 C10 C11 C12 3.1(7) . .
C7 C10 C11 C12 -177.4(4) . .
C10 C11 C12 C13 -3.1(7) . .
C10 C11 C12 C16 176.0(4) . .
C11 C12 C13 C14 1.4(7) . .
C16 C12 C13 C14 -177.7(4) . .
C12 C13 C14 C15 0.1(7) . .
C12 C13 C14 C25 177.3(4) . .
C13 C14 C15 C10 0.0(7) . .
C25 C14 C15 C10 -177.1(4) . .
C11 C10 C15 C14 -1.6(7) . .
C7 C10 C15 C14 178.9(4) . .
C11 C12 C16 C17 -30.0(7) . .
C13 C12 C16 C17 149.1(5) . .
C11 C12 C16 C21 150.4(5) . .
C13 C12 C16 C21 -30.5(8) . .
C21 C16 C17 C18 -2.7(9) . .
C12 C16 C17 C18 177.8(5) . .
C16 C17 C18 C19 0.0(9) . .
C17 C18 C19 C20 3.6(10) . .
C17 C18 C19 N4 -179.3(5) . .
C18 C19 C20 C21 -4.4(10) . .
N4 C19 C20 C21 178.5(6) . .
C17 C16 C21 C20 1.8(9) . .
C12 C16 C21 C20 -178.7(6) . .
C19 C20 C21 C16 1.8(10) . .
N3 C23 C24 N4 -0.9(8) . .
C15 C14 C25 C26 165.0(5) . .
C13 C14 C25 C26 -12.2(7) . .
C15 C14 C25 C30 -13.5(7) . .
C13 C14 C25 C30 169.3(4) . .
C30 C25 C26 C27 1.7(8) . .
C14 C25 C26 C27 -176.8(5) . .
C25 C26 C27 C28 -0.7(9) . .
C26 C27 C28 C29 -0.7(9) . .
C26 C27 C28 N2 179.5(5) . .
C27 C28 C29 C30 1.0(8) . .
N2 C28 C29 C30 -179.1(4) . .
C28 C29 C30 C25 0.0(7) . .
C26 C25 C30 C29 -1.3(7) . .
C14 C25 C30 C29 177.2(4) . .
N2 C31 C32 N1 0.1(7) . .
N2 C33 N1 C32 -0.1(7) . .
N2 C33 N1 Co1 170.1(4) . .
C31 C32 N1 C33 0.0(7) . .
C31 C32 N1 Co1 -170.4(4) . .
O5 Co1 N1 C33 173.3(7) . .
O1 Co1 N1 C33 179.0(6) . .
N5 Co1 N1 C33 -89.7(5) 3_455 .
O10 Co1 N1 C33 86.6(6) . .
O9 Co1 N1 C33 1.2(5) . .
O11 Co1 N1 C33 157(5) . .
S2 Co1 N1 C33 169.1(5) . .
O5 Co1 N1 C32 -18.4(7) . .
O1 Co1 N1 C32 -12.7(6) . .
N5 Co1 N1 C32 78.6(5) 3_455 .
O10 Co1 N1 C32 -105.1(6) . .
O9 Co1 N1 C32 169.5(5) . .
O11 Co1 N1 C32 -34(6) . .
S2 Co1 N1 C32 -22.6(6) . .
N1 C33 N2 C31 0.2(6) . .
N1 C33 N2 C28 -178.6(5) . .
C32 C31 N2 C33 -0.2(7) . .
C32 C31 N2 C28 178.6(5) . .
C29 C28 N2 C33 -39.5(8) . .
C27 C28 N2 C33 140.3(6) . .
C29 C28 N2 C31 141.8(6) . .
C27 C28 N2 C31 -38.3(8) . .
N4 C22 N3 C23 1.0(7) . .
N4 C22 N3 Co2 -170.5(4) . 1_554
C24 C23 N3 C22 0.0(7) . .
C24 C23 N3 Co2 170.8(4) . 1_554
N3 C22 N4 C24 -1.5(7) . .
N3 C22 N4 C19 169.5(5) . .
C23 C24 N4 C22 1.4(7) . .
C23 C24 N4 C19 -169.5(6) . .
C18 C19 N4 C22 -27.0(9) . .
C20 C19 N4 C22 150.1(6) . .
C18 C19 N4 C24 142.2(7) . .
C20 C19 N4 C24 -40.7(9) . .
N6 C3 N5 C1 -0.8(6) . .
N6 C3 N5 Co1 167.5(3) . 3_545
C2 C1 N5 C3 0.1(7) . .
C2 C1 N5 Co1 -167.6(4) . 3_545
N5 C3 N6 C2 1.3(6) . .
N5 C3 N6 C4 -176.9(4) . .
C1 C2 N6 C3 -1.2(6) . .
C1 C2 N6 C4 177.0(5) . .
C9 C4 N6 C3 -46.2(7) . .
C5 C4 N6 C3 132.0(6) . .
C9 C4 N6 C2 136.0(6) . .
C5 C4 N6 C2 -45.8(8) . .
O4 S1 O1 Co1 -41.1(12) . .
O3 S1 O1 Co1 -169.9(10) . .
O2 S1 O1 Co1 75.6(11) . .
O5 Co1 O1 S1 -96(6) . .
N1 Co1 O1 S1 -172.6(10) . .
N5 Co1 O1 S1 95.8(10) 3_455 .
O10 Co1 O1 S1 -76.2(10) . .
O9 Co1 O1 S1 -21(5) . .
O11 Co1 O1 S1 6.5(10) . .
S2 Co1 O1 S1 -9.4(5) . .
O4 S1 O2 Co2 -125.8(13) . .
O3 S1 O2 Co2 -1.1(15) . .
O1 S1 O2 Co2 115.0(14) . .
O2 Co2 O2 S1 26.1(13) 2_656 .
O12 Co2 O2 S1 26.1(13) . .
O14 Co2 O2 S1 -152.5(16) . .
O14 Co2 O2 S1 -155.5(14) 2_656 .
N3 Co2 O2 S1 116.6(14) 1_556 .
N3 Co2 O2 S1 -64.4(14) 2_655 .
O6 Co2 O2 S1 -10(6) 2_656 .
O6 Co2 O2 S1 -168(3) . .
O13 Co2 O2 S1 -153.9(13) . .
O5 Co1 S2 O8 159.8(11) . .
O1 Co1 S2 O8 148.4(11) . .
N1 Co1 S2 O8 168.1(8) . .
N5 Co1 S2 O8 70.9(8) 3_455 .
O10 Co1 S2 O8 -100.2(8) . .
O9 Co1 S2 O8 -33.2(8) . .
O11 Co1 S2 O8 -12.5(8) . .
O5 Co1 S2 O6 -94.6(10) . .
O1 Co1 S2 O6 -106.0(10) . .
N1 Co1 S2 O6 -86.4(6) . .
N5 Co1 S2 O6 176.5(6) 3_455 .
O10 Co1 S2 O6 5.3(7) . .
O9 Co1 S2 O6 72.4(7) . .
O11 Co1 S2 O6 93.1(7) . .
O5 Co1 S2 O7 64.4(14) . .
O1 Co1 S2 O7 53.0(17) . .
N1 Co1 S2 O7 72.7(15) . .
N5 Co1 S2 O7 -24.5(15) 3_455 .
O10 Co1 S2 O7 164.4(16) . .
O9 Co1 S2 O7 -128.6(15) . .
O11 Co1 S2 O7 -107.9(15) . .
O1 Co1 S2 O5 -11.4(14) . .
N1 Co1 S2 O5 8.2(10) . .
N5 Co1 S2 O5 -88.9(10) 3_455 .
O10 Co1 S2 O5 100.0(10) . .
O9 Co1 S2 O5 167.0(10) . .
O11 Co1 S2 O5 -172.3(10) . .
O8 S2 O5 Co1 -19.8(11) . .
O6 S2 O5 Co1 102.0(10) . .
O7 S2 O5 Co1 -140.7(9) . .
O1 Co1 O5 S2 84(5) . .
N1 Co1 O5 S2 -172.9(8) . .
N5 Co1 O5 S2 95.5(8) 3_455 .
O10 Co1 O5 S2 -76.5(8) . .
O9 Co1 O5 S2 -64(4) . .
O11 Co1 O5 S2 6.4(8) . .
O8 S2 O6 Co2 -151.1(12) . .
O7 S2 O6 Co2 -28.6(14) . .
O5 S2 O6 Co2 87.9(12) . .
Co1 S2 O6 Co2 136.7(8) . .
O2 Co2 O6 S2 52(6) 2_656 .
O2 Co2 O6 S2 3.7(13) . .
O12 Co2 O6 S2 17.3(10) . .
O14 Co2 O6 S2 -159.2(13) . .
O14 Co2 O6 S2 -165.9(11) 2_656 .
N3 Co2 O6 S2 107.4(10) 1_556 .
N3 Co2 O6 S2 -73.5(10) 2_655 .
O6 Co2 O6 S2 -162.7(10) 2_656 .
O13 Co2 O6 S2 -162.7(10) . .

loop_
_platon_squeeze_void_nr
_platon_squeeze_void_average_x
_platon_squeeze_void_average_y
_platon_squeeze_void_average_z
_platon_squeeze_void_volume
_platon_squeeze_void_count_electrons
_platon_squeeze_void_content
1 -0.062 0.250 0.188 931 120 ' '
2 -0.189 0.750 0.561 931 120 ' '
